data_7039053
loop_
_publ_author_name
'Cox, Katrina'
'Kariuki, Benson M.'
'Smyth, Alexander'
'Newman, Paul D.'

_publ_section_title
;
 N2S2 and N4S4 precursors to PS2 macrocycles and cyclic amidinium salts.
;
_journal_issue 20
_journal_name_full 'Dalton transactions (Cambridge, England : 2003)'
_journal_page_first 8485
_journal_page_last 8493
_journal_paper_doi 10.1039/c6dt00806b
_journal_volume 45
_journal_year 2016
_chemical_absolute_configuration ad
_chemical_formula_sum 'C29 H33 Cl2 Cu I N2 P S2'
_chemical_formula_weight 766.00
_chemical_name_systematic
;
 ?
;
_space_group_crystal_system orthorhombic
_space_group_IT_number 19
_space_group_name_Hall 'P 2ac 2ab'
_space_group_name_H-M_alt 'P 21 21 21'
_symmetry_space_group_name_Hall 'P 2ac 2ab'
_symmetry_space_group_name_H-M 'P 21 21 21'
_atom_sites_solution_hydrogens geom
_audit_creation_method SHELXL-2013
_audit_update_record
;
2016-02-29 deposited with the CCDC.
2016-04-18 downloaded from the CCDC.
;
_cell_angle_alpha 90
_cell_angle_beta 90
_cell_angle_gamma 90
_cell_formula_units_Z 4
_cell_length_a 9.26190(10)
_cell_length_b 17.2697(2)
_cell_length_c 19.4857(3)
_cell_measurement_reflns_used 5766
_cell_measurement_temperature 150(2)
_cell_measurement_theta_max 73.2300
_cell_measurement_theta_min 4.5190
_cell_volume 3116.74(7)
_computing_cell_refinement 'CrysAlis PRO'
_computing_data_collection 'CrysAlis PRO (Agilent, 2014)'
_computing_data_reduction 'CrysAlis PRO'
_computing_molecular_graphics 'molecular graphics: ORTEP-3 for Windows (Farrugia, 2012)'
_computing_publication_material
;
WinGX (Farrugia, 2012) and CHEMDRAW Ultra (Cambridge Soft, 2001)
;
_computing_structure_refinement 'SHELXL-2013 (Sheldrick, 2013)'
_computing_structure_solution 'SHELXS2013 (Sheldrick, 2008)'
_diffrn_ambient_temperature 150(2)
_diffrn_measured_fraction_theta_full 0.992
_diffrn_measured_fraction_theta_max 0.963
_diffrn_measurement_device_type 'SuperNova, Dual, Cu at zero, Atlas'
_diffrn_measurement_method '\w scans'
_diffrn_radiation_type CuK\a
_diffrn_radiation_wavelength 1.54184
_diffrn_reflns_av_R_equivalents 0.0256
_diffrn_reflns_av_unetI/netI 0.0389
_diffrn_reflns_Laue_measured_fraction_full 0.992
_diffrn_reflns_Laue_measured_fraction_max 0.963
_diffrn_reflns_limit_h_max 11
_diffrn_reflns_limit_h_min -7
_diffrn_reflns_limit_k_max 21
_diffrn_reflns_limit_k_min -20
_diffrn_reflns_limit_l_max 23
_diffrn_reflns_limit_l_min -16
_diffrn_reflns_number 8242
_diffrn_reflns_point_group_measured_fraction_full 0.908
_diffrn_reflns_point_group_measured_fraction_max 0.865
_diffrn_reflns_theta_full 67.684
_diffrn_reflns_theta_max 73.504
_diffrn_reflns_theta_min 3.420
_exptl_absorpt_coefficient_mu 12.249
_exptl_absorpt_correction_T_max 1.00000
_exptl_absorpt_correction_T_min 0.51973
_exptl_absorpt_correction_type multi-scan
_exptl_absorpt_process_details
;
CrysAlisPro, Agilent Technologies,
Version 1.171.36.28 (release 01-02-2013 CrysAlis171 .NET)
(compiled Feb  1 2013,16:14:44)
Empirical absorption correction using spherical harmonics,
 implemented in SCALE3 ABSPACK scaling algorithm.
;
_exptl_crystal_colour colourless
_exptl_crystal_density_diffrn 1.632
_exptl_crystal_description plate
_exptl_crystal_F_000 1536
_exptl_crystal_size_max 0.270
_exptl_crystal_size_mid 0.170
_exptl_crystal_size_min 0.070
_refine_diff_density_max 0.859
_refine_diff_density_min -0.995
_refine_diff_density_rms 0.092
_refine_ls_abs_structure_details
;
 Flack x determined using 1813 quotients [(I+)-(I-)]/[(I+)+(I-)]
 (Parsons and Flack (2004), Acta Cryst. A60, s61).
;
_refine_ls_abs_structure_Flack -0.008(3)
_refine_ls_extinction_method none
_refine_ls_goodness_of_fit_ref 1.006
_refine_ls_hydrogen_treatment constr
_refine_ls_matrix_type full
_refine_ls_number_parameters 371
_refine_ls_number_reflns 5450
_refine_ls_number_restraints 105
_refine_ls_restrained_S_all 1.017
_refine_ls_R_factor_all 0.0318
_refine_ls_R_factor_gt 0.0290
_refine_ls_shift/su_max 0.001
_refine_ls_shift/su_mean 0.000
_refine_ls_structure_factor_coef Fsqd
_refine_ls_weighting_details 'w=1/[\s^2^(Fo^2^)+(0.0498P)^2^] where P=(Fo^2^+2Fc^2^)/3'
_refine_ls_weighting_scheme calc
_refine_ls_wR_factor_gt 0.0726
_refine_ls_wR_factor_ref 0.0744
_reflns_Friedel_coverage 0.594
_reflns_Friedel_fraction_full 0.798
_reflns_Friedel_fraction_max 0.737
_reflns_number_gt 5109
_reflns_number_total 5450
_reflns_threshold_expression 'I > 2\s(I)'
_cod_data_source_file c6dt00806b1.cif
_cod_data_source_block cmpd4
_cod_depositor_comments 'Adding full bibliography for 7039053--7039054.cif.'
_cod_database_code 7039053
_shelx_space_group_comment
;
The symmetry employed for this shelxl refinement is uniquely defined
by the following loop, which should always be used as a source of
symmetry information in preference to the above space-group names.
They are only intended as comments.
;
_shelx_estimated_absorpt_t_min 0.137
_shelx_estimated_absorpt_t_max 0.481
_shelxl_version_number 2013-4

loop_
_space_group_symop_operation_xyz
'x, y, z'
'-x+1/2, -y, z+1/2'
'x+1/2, -y+1/2, -z'
'-x, y+1/2, -z+1/2'

loop_
_atom_site_label
_atom_site_type_symbol
_atom_site_fract_x
_atom_site_fract_y
_atom_site_fract_z
_atom_site_U_iso_or_equiv
_atom_site_adp_type
_atom_site_occupancy
_atom_site_site_symmetry_order
_atom_site_calc_flag
_atom_site_refinement_flags_posn
_atom_site_refinement_flags_adp
_atom_site_refinement_flags_occupancy
_atom_site_disorder_assembly
_atom_site_disorder_group
C1 C 1.0735(5) 0.8642(3) 0.6266(2) 0.0192(9) Uani 1 1 d . . . . .
C2 C 1.0076(5) 0.7924(2) 0.6404(2) 0.0187(9) Uani 1 1 d . . . . .
C3 C 0.9872(6) 0.7421(3) 0.5852(3) 0.0290(11) Uani 1 1 d . . . . .
H3 H 0.9433 0.6932 0.5933 0.035 Uiso 1 1 calc R U . . .
C4 C 1.0290(8) 0.7614(3) 0.5185(3) 0.0405(15) Uani 1 1 d . . . . .
H4 H 1.0117 0.7265 0.4817 0.049 Uiso 1 1 calc R U . . .
C5 C 1.0959(9) 0.8318(4) 0.5065(3) 0.0469(18) Uani 1 1 d . . . . .
H5 H 1.1257 0.8452 0.4614 0.056 Uiso 1 1 calc R U . . .
C6 C 1.1192(7) 0.8825(3) 0.5604(3) 0.0344(13) Uani 1 1 d . . . . .
H6 H 1.1667 0.9304 0.5522 0.041 Uiso 1 1 calc R U . . .
C7 C 0.9616(5) 0.7672(2) 0.7112(2) 0.0176(9) Uani 1 1 d . . . . .
H7A H 0.9419 0.7109 0.7106 0.021 Uiso 1 1 calc R U . . .
H7B H 1.0421 0.7765 0.7436 0.021 Uiso 1 1 calc R U . . .
C8 C 0.6903(5) 0.7705(2) 0.7341(2) 0.0164(8) Uani 1 1 d . . . . .
H8 H 0.6863 0.7301 0.7708 0.020 Uiso 1 1 calc R U . . .
C9 C 0.5889(5) 0.8367(2) 0.7539(2) 0.0182(9) Uani 1 1 d . . . . .
H9 H 0.5817 0.8725 0.7137 0.022 Uiso 1 1 calc R U . . .
C10 C 0.4381(5) 0.8058(3) 0.7688(3) 0.0251(10) Uani 1 1 d . . . . .
H10A H 0.3730 0.8488 0.7820 0.030 Uiso 1 1 calc R U . . .
H10B H 0.4415 0.7682 0.8071 0.030 Uiso 1 1 calc R U . . .
C11 C 0.3829(6) 0.7665(3) 0.7037(3) 0.0296(11) Uani 1 1 d . . . . .
H11A H 0.3686 0.8061 0.6676 0.036 Uiso 1 1 calc R U . . .
H11B H 0.2880 0.7424 0.7133 0.036 Uiso 1 1 calc R U . . .
C12 C 0.4870(6) 0.7044(3) 0.6771(3) 0.0266(10) Uani 1 1 d . . . . .
H12A H 0.4504 0.6844 0.6328 0.032 Uiso 1 1 calc R U . . .
H12B H 0.4887 0.6607 0.7100 0.032 Uiso 1 1 calc R U . . .
C13 C 0.6425(5) 0.7343(3) 0.6668(2) 0.0217(9) Uani 1 1 d . . . . .
H13A H 0.7074 0.6911 0.6543 0.026 Uiso 1 1 calc R U . . .
H13B H 0.6451 0.7733 0.6296 0.026 Uiso 1 1 calc R U . . .
C14 C 0.6197(5) 0.9614(2) 0.8205(2) 0.0189(9) Uani 1 1 d . . . . .
H14A H 0.6900 0.9854 0.8524 0.023 Uiso 1 1 calc R U . . .
H14B H 0.5241 0.9624 0.8433 0.023 Uiso 1 1 calc R U . . .
C15 C 0.6114(5) 1.0111(2) 0.7560(2) 0.0194(9) Uani 1 1 d . . . . .
C16 C 0.7232(5) 1.0573(2) 0.7301(3) 0.0191(9) Uani 1 1 d . . . . .
C17 C 0.6996(6) 1.1041(3) 0.6725(3) 0.0256(10) Uani 1 1 d . . . . .
H17 H 0.7755 1.1360 0.6559 0.031 Uiso 1 1 calc R U . . .
C18 C 0.5672(6) 1.1048(3) 0.6395(3) 0.0309(11) Uani 1 1 d . . . . .
H18 H 0.5527 1.1367 0.6004 0.037 Uiso 1 1 calc R U . . .
C19 C 0.4567(6) 1.0589(3) 0.6637(3) 0.0309(11) Uani 1 1 d . . . . .
H19 H 0.3661 1.0584 0.6408 0.037 Uiso 1 1 calc R U . . .
C20 C 0.4780(5) 1.0136(3) 0.7214(3) 0.0266(10) Uani 1 1 d . . . . .
H20 H 0.4001 0.9833 0.7383 0.032 Uiso 1 1 calc R U . . .
C21 C 1.0215(5) 1.0837(2) 0.7073(3) 0.0219(10) Uani 1 1 d . . . . .
H21A H 0.9945 1.1323 0.6836 0.026 Uiso 1 1 calc R U . . .
H21B H 1.1178 1.0917 0.7282 0.026 Uiso 1 1 calc R U . . .
C22 C 1.0325(5) 1.0196(2) 0.6546(3) 0.0229(10) Uani 1 1 d . . . . .
H22A H 1.0929 1.0370 0.6156 0.027 Uiso 1 1 calc R U . . .
H22B H 0.9351 1.0072 0.6367 0.027 Uiso 1 1 calc R U . . .
C23 C 0.8579(5) 0.7820(2) 0.8792(2) 0.0176(9) Uani 1 1 d . . . . .
C24 C 0.7430(6) 0.7403(3) 0.9069(2) 0.0224(10) Uani 1 1 d . . . . .
H24 H 0.6471 0.7508 0.8923 0.027 Uiso 1 1 calc R U . . .
C25 C 0.7687(6) 0.6829(3) 0.9560(3) 0.0284(11) Uani 1 1 d . . . . .
H25 H 0.6904 0.6545 0.9748 0.034 Uiso 1 1 calc R U . . .
C26 C 0.9088(7) 0.6676(3) 0.9772(3) 0.0323(12) Uani 1 1 d . . . . .
H26 H 0.9261 0.6285 1.0106 0.039 Uiso 1 1 calc R U . . .
C27 C 1.0238(6) 0.7090(3) 0.9499(3) 0.0295(11) Uani 1 1 d . . . . .
H27 H 1.1198 0.6979 0.9640 0.035 Uiso 1 1 calc R U . . .
C28 C 0.9973(6) 0.7669(3) 0.9018(2) 0.0224(10) Uani 1 1 d . . . . .
H28 H 1.0755 0.7965 0.8842 0.027 Uiso 1 1 calc R U . . .
N1 N 0.8326(4) 0.80787(19) 0.73630(19) 0.0153(7) Uani 1 1 d . . . . .
N3 N 0.6619(4) 0.87891(19) 0.8099(2) 0.0159(7) Uani 1 1 d . . . . .
P5 P 0.83976(11) 0.85630(6) 0.81194(6) 0.0144(2) Uani 1 1 d . . . . .
S1 S 1.11181(12) 0.93330(6) 0.69287(6) 0.0177(2) Uani 1 1 d . . . . .
S2 S 0.89117(12) 1.06536(6) 0.77542(6) 0.0190(2) Uani 1 1 d . . . . .
Cu1 Cu 1.00023(8) 0.94802(4) 0.80891(4) 0.02124(16) Uani 1 1 d . . . . .
I1 I 1.19904(3) 0.99555(2) 0.88816(2) 0.02818(10) Uani 1 1 d . . . . .
C29 C 0.6561(18) -0.0364(8) 0.4944(8) 0.070(3) Uani 0.726(8) 1 d . U P A 1
H29A H 0.5515 -0.0246 0.4944 0.084 Uiso 0.726(8) 1 calc R U P A 1
H29B H 0.6773 -0.0696 0.4543 0.084 Uiso 0.726(8) 1 calc R U P A 1
Cl1 Cl 0.7568(9) 0.0513(4) 0.4886(4) 0.080(2) Uani 0.726(8) 1 d . U P A 1
Cl2 Cl 0.7017(4) -0.08452(12) 0.56908(14) 0.0584(10) Uani 0.726(8) 1 d . U P A 1
C29A C 0.626(2) -0.0288(13) 0.510(3) 0.068(5) Uani 0.274(8) 1 d D U P A 2
H29C H 0.5519 -0.0470 0.4771 0.081 Uiso 0.274(8) 1 calc R U P A 2
H29D H 0.5791 -0.0227 0.5556 0.081 Uiso 0.274(8) 1 calc R U P A 2
Cl1A Cl 0.6975(17) 0.0596(8) 0.4830(10) 0.054(3) Uani 0.274(8) 1 d D U P A 2
Cl2A Cl 0.7672(15) -0.0962(6) 0.5155(9) 0.116(5) Uani 0.274(8) 1 d D U P A 2

loop_
_atom_site_aniso_label
_atom_site_aniso_U_11
_atom_site_aniso_U_22
_atom_site_aniso_U_33
_atom_site_aniso_U_23
_atom_site_aniso_U_13
_atom_site_aniso_U_12
C1 0.022(2) 0.0226(19) 0.013(2) -0.0006(17) 0.0033(17) -0.0020(17)
C2 0.021(2) 0.0209(19) 0.015(2) -0.0038(17) 0.0050(18) 0.0016(18)
C3 0.036(3) 0.020(2) 0.031(3) -0.008(2) 0.011(2) -0.006(2)
C4 0.067(4) 0.038(3) 0.017(3) -0.015(2) 0.016(3) -0.016(3)
C5 0.078(5) 0.038(3) 0.025(3) -0.010(3) 0.022(3) -0.020(3)
C6 0.046(3) 0.033(3) 0.024(3) -0.007(2) 0.018(3) -0.012(2)
C7 0.017(2) 0.0152(18) 0.021(2) 0.0014(17) -0.0011(17) 0.0025(16)
C8 0.020(2) 0.0146(16) 0.014(2) 0.0005(16) -0.0006(17) -0.0003(17)
C9 0.018(2) 0.0162(19) 0.020(2) 0.0008(17) -0.0006(18) -0.0016(17)
C10 0.018(2) 0.022(2) 0.035(3) 0.000(2) 0.000(2) -0.0024(18)
C11 0.021(2) 0.027(2) 0.040(3) 0.000(2) -0.007(2) -0.0027(19)
C12 0.030(2) 0.024(2) 0.026(3) -0.0058(19) -0.008(2) -0.004(2)
C13 0.027(2) 0.023(2) 0.016(2) -0.0049(18) -0.0033(18) -0.0004(19)
C14 0.019(2) 0.0154(18) 0.022(2) -0.0029(17) 0.0035(17) 0.0035(16)
C15 0.022(2) 0.0144(18) 0.022(2) -0.0010(17) 0.0034(17) 0.0036(17)
C16 0.019(2) 0.0150(17) 0.024(2) 0.0000(17) -0.0010(18) 0.0039(16)
C17 0.026(2) 0.0208(19) 0.030(3) 0.0057(19) 0.001(2) 0.001(2)
C18 0.035(3) 0.023(2) 0.034(3) 0.007(2) -0.005(2) 0.007(2)
C19 0.027(2) 0.029(2) 0.037(3) 0.003(2) -0.008(2) 0.004(2)
C20 0.021(2) 0.019(2) 0.039(3) 0.003(2) -0.001(2) 0.0017(18)
C21 0.026(2) 0.0140(18) 0.025(2) 0.0008(17) 0.0009(19) -0.0036(18)
C22 0.027(2) 0.021(2) 0.021(2) 0.0009(18) 0.0006(18) 0.0030(18)
C23 0.027(2) 0.0153(17) 0.011(2) -0.0023(17) 0.0004(17) 0.0003(17)
C24 0.032(2) 0.022(2) 0.013(2) 0.0014(17) 0.0025(18) 0.0005(18)
C25 0.043(3) 0.024(2) 0.018(2) 0.0027(18) 0.006(2) -0.003(2)
C26 0.060(4) 0.022(2) 0.015(2) 0.003(2) -0.006(2) 0.003(2)
C27 0.039(3) 0.026(2) 0.024(3) 0.002(2) -0.013(2) 0.006(2)
C28 0.032(2) 0.0184(19) 0.017(2) -0.0023(17) -0.006(2) 0.0002(19)
N1 0.0200(19) 0.0164(15) 0.0096(17) 0.0003(14) -0.0007(14) 0.0002(14)
N3 0.0188(18) 0.0126(14) 0.0164(19) -0.0027(14) -0.0001(15) 0.0015(13)
P5 0.0179(5) 0.0138(4) 0.0115(5) -0.0001(4) 0.0000(4) -0.0004(4)
S1 0.0201(5) 0.0175(4) 0.0156(5) -0.0013(4) 0.0002(4) -0.0013(4)
S2 0.0209(5) 0.0146(4) 0.0214(6) -0.0015(4) -0.0001(4) -0.0014(4)
Cu1 0.0219(3) 0.0183(3) 0.0235(4) 0.0016(3) -0.0036(3) -0.0042(3)
I1 0.02563(15) 0.03448(16) 0.02442(16) -0.00619(14) -0.00564(11) -0.00345(14)
C29 0.096(7) 0.061(5) 0.055(7) 0.020(5) -0.023(5) -0.023(5)
Cl1 0.144(6) 0.062(3) 0.035(2) -0.0043(18) 0.016(4) -0.045(3)
Cl2 0.088(2) 0.0366(11) 0.0507(17) 0.0092(10) -0.0191(15) -0.0102(12)
C29A 0.086(8) 0.061(8) 0.057(9) 0.010(7) -0.013(7) -0.010(7)
Cl1A 0.097(8) 0.040(3) 0.026(4) 0.006(3) -0.005(5) -0.016(5)
Cl2A 0.113(8) 0.090(6) 0.146(10) 0.005(7) -0.037(8) 0.028(6)

loop_
_atom_type_symbol
_atom_type_description
_atom_type_scat_dispersion_real
_atom_type_scat_dispersion_imag
_atom_type_scat_source
C C 0.0181 0.0091 'International Tables Vol C Tables 4.2.6.8 and 6.1.1.4'
H H 0.0000 0.0000 'International Tables Vol C Tables 4.2.6.8 and 6.1.1.4'
N N 0.0311 0.0180 'International Tables Vol C Tables 4.2.6.8 and 6.1.1.4'
P P 0.2955 0.4335 'International Tables Vol C Tables 4.2.6.8 and 6.1.1.4'
S S 0.3331 0.5567 'International Tables Vol C Tables 4.2.6.8 and 6.1.1.4'
Cu Cu -1.9646 0.5888 'International Tables Vol C Tables 4.2.6.8 and 6.1.1.4'
I I -0.3257 6.8362 'International Tables Vol C Tables 4.2.6.8 and 6.1.1.4'
Cl Cl 0.3639 0.7018 'International Tables Vol C Tables 4.2.6.8 and 6.1.1.4'

loop_
_geom_angle_atom_site_label_1
_geom_angle_atom_site_label_2
_geom_angle_atom_site_label_3
_geom_angle
C6 C1 C2 120.6(4)
C6 C1 S1 117.0(4)
C2 C1 S1 122.3(3)
C3 C2 C1 117.3(4)
C3 C2 C7 119.2(4)
C1 C2 C7 123.5(4)
C2 C3 C4 122.2(5)
C2 C3 H3 118.9
C4 C3 H3 118.9
C5 C4 C3 119.4(5)
C5 C4 H4 120.3
C3 C4 H4 120.3
C4 C5 C6 119.8(5)
C4 C5 H5 120.1
C6 C5 H5 120.1
C5 C6 C1 120.7(5)
C5 C6 H6 119.7
C1 C6 H6 119.7
N1 C7 C2 113.4(4)
N1 C7 H7A 108.9
C2 C7 H7A 108.9
N1 C7 H7B 108.9
C2 C7 H7B 108.9
H7A C7 H7B 107.7
N1 C8 C13 117.9(4)
N1 C8 C9 102.4(3)
C13 C8 C9 110.2(4)
N1 C8 H8 108.6
C13 C8 H8 108.6
C9 C8 H8 108.6
N3 C9 C10 116.9(4)
N3 C9 C8 105.9(4)
C10 C9 C8 110.4(4)
N3 C9 H9 107.8
C10 C9 H9 107.8
C8 C9 H9 107.8
C9 C10 C11 107.7(4)
C9 C10 H10A 110.2
C11 C10 H10A 110.2
C9 C10 H10B 110.2
C11 C10 H10B 110.2
H10A C10 H10B 108.5
C10 C11 C12 112.4(4)
C10 C11 H11A 109.1
C12 C11 H11A 109.1
C10 C11 H11B 109.1
C12 C11 H11B 109.1
H11A C11 H11B 107.9
C11 C12 C13 113.4(4)
C11 C12 H12A 108.9
C13 C12 H12A 108.9
C11 C12 H12B 108.9
C13 C12 H12B 108.9
H12A C12 H12B 107.7
C8 C13 C12 107.3(4)
C8 C13 H13A 110.2
C12 C13 H13A 110.2
C8 C13 H13B 110.2
C12 C13 H13B 110.2
H13A C13 H13B 108.5
N3 C14 C15 115.9(4)
N3 C14 H14A 108.3
C15 C14 H14A 108.3
N3 C14 H14B 108.3
C15 C14 H14B 108.3
H14A C14 H14B 107.4
C16 C15 C20 117.3(4)
C16 C15 C14 125.5(4)
C20 C15 C14 117.1(4)
C17 C16 C15 120.2(4)
C17 C16 S2 119.0(4)
C15 C16 S2 120.5(4)
C18 C17 C16 121.0(5)
C18 C17 H17 119.5
C16 C17 H17 119.5
C19 C18 C17 119.7(5)
C19 C18 H18 120.1
C17 C18 H18 120.1
C18 C19 C20 119.7(5)
C18 C19 H19 120.1
C20 C19 H19 120.1
C19 C20 C15 122.1(5)
C19 C20 H20 118.9
C15 C20 H20 118.9
C22 C21 S2 114.3(3)
C22 C21 H21A 108.7
S2 C21 H21A 108.7
C22 C21 H21B 108.7
S2 C21 H21B 108.7
H21A C21 H21B 107.6
C21 C22 S1 110.3(3)
C21 C22 H22A 109.6
S1 C22 H22A 109.6
C21 C22 H22B 109.6
S1 C22 H22B 109.6
H22A C22 H22B 108.1
C28 C23 C24 119.4(4)
C28 C23 P5 116.1(4)
C24 C23 P5 124.4(4)
C23 C24 C25 120.0(5)
C23 C24 H24 120.0
C25 C24 H24 120.0
C26 C25 C24 119.9(5)
C26 C25 H25 120.0
C24 C25 H25 120.0
C25 C26 C27 120.3(5)
C25 C26 H26 119.9
C27 C26 H26 119.9
C26 C27 C28 119.5(5)
C26 C27 H27 120.3
C28 C27 H27 120.3
C23 C28 C27 120.8(5)
C23 C28 H28 119.6
C27 C28 H28 119.6
C8 N1 C7 120.7(3)
C8 N1 P5 106.1(3)
C7 N1 P5 119.5(3)
C9 N3 C14 117.0(4)
C9 N3 P5 110.4(3)
C14 N3 P5 118.2(3)
N3 P5 N1 93.20(19)
N3 P5 C23 105.4(2)
N1 P5 C23 106.17(18)
N3 P5 Cu1 119.78(12)
N1 P5 Cu1 111.25(14)
C23 P5 Cu1 117.69(15)
C1 S1 C22 99.8(2)
C1 S1 Cu1 129.58(15)
C22 S1 Cu1 96.93(16)
C16 S2 C21 103.2(2)
C16 S2 Cu1 116.16(14)
C21 S2 Cu1 93.87(15)
P5 Cu1 S2 109.95(5)
P5 Cu1 S1 103.49(4)
S2 Cu1 S1 90.81(4)
P5 Cu1 I1 135.65(4)
S2 Cu1 I1 101.61(4)
S1 Cu1 I1 106.45(4)
Cl2 C29 Cl1 109.6(9)
Cl2 C29 H29A 109.8
Cl1 C29 H29A 109.8
Cl2 C29 H29B 109.8
Cl1 C29 H29B 109.8
H29A C29 H29B 108.2
Cl1A C29A Cl2A 108.2(10)
Cl1A C29A H29C 110.1
Cl2A C29A H29C 110.1
Cl1A C29A H29D 110.1
Cl2A C29A H29D 110.1
H29C C29A H29D 108.4

loop_
_geom_bond_atom_site_label_1
_geom_bond_atom_site_label_2
_geom_bond_distance
C1 C6 1.394(7)
C1 C2 1.407(6)
C1 S1 1.795(5)
C2 C3 1.395(7)
C2 C7 1.508(6)
C3 C4 1.396(8)
C3 H3 0.9500
C4 C5 1.385(8)
C4 H4 0.9500
C5 C6 1.385(8)
C5 H5 0.9500
C6 H6 0.9500
C7 N1 1.469(6)
C7 H7A 0.9900
C7 H7B 0.9900
C8 N1 1.468(6)
C8 C13 1.519(6)
C8 C9 1.530(6)
C8 H8 1.0000
C9 N3 1.477(6)
C9 C10 1.523(6)
C9 H9 1.0000
C10 C11 1.527(8)
C10 H10A 0.9900
C10 H10B 0.9900
C11 C12 1.532(7)
C11 H11A 0.9900
C11 H11B 0.9900
C12 C13 1.543(7)
C12 H12A 0.9900
C12 H12B 0.9900
C13 H13A 0.9900
C13 H13B 0.9900
C14 N3 1.491(5)
C14 C15 1.525(6)
C14 H14A 0.9900
C14 H14B 0.9900
C15 C16 1.401(6)
C15 C20 1.408(7)
C16 C17 1.400(7)
C16 S2 1.795(5)
C17 C18 1.384(8)
C17 H17 0.9500
C18 C19 1.377(8)
C18 H18 0.9500
C19 C20 1.385(8)
C19 H19 0.9500
C20 H20 0.9500
C21 C22 1.514(6)
C21 S2 1.822(5)
C21 H21A 0.9900
C21 H21B 0.9900
C22 S1 1.821(5)
C22 H22A 0.9900
C22 H22B 0.9900
C23 C28 1.388(7)
C23 C24 1.393(7)
C23 P5 1.842(4)
C24 C25 1.398(7)
C24 H24 0.9500
C25 C26 1.387(9)
C25 H25 0.9500
C26 C27 1.389(9)
C26 H26 0.9500
C27 C28 1.394(7)
C27 H27 0.9500
C28 H28 0.9500
N1 P5 1.696(4)
N3 P5 1.694(4)
P5 Cu1 2.1729(12)
S1 Cu1 2.4990(13)
S2 Cu1 2.3563(12)
Cu1 I1 2.5396(7)
C29 Cl2 1.728(14)
C29 Cl1 1.782(13)
C29 H29A 0.9900
C29 H29B 0.9900
C29A Cl1A 1.748(13)
C29A Cl2A 1.756(13)
C29A H29C 0.9900
C29A H29D 0.9900
